data_2205651
loop_
_publ_author_name
'Zhu, Li-Hong'
'Zeng, Ming-Hua'
'Ng, Seik Weng'

_publ_section_title
Poly[bis(\m~2~-4,4'-bipyridyl-\k^2^<i>N</i>:<i>N</i>')bis(4,4'-bipyridyl-\k<i>N</i>)tris(\m~2~-oxalato-\k^4^<i>O</i>,<i>O</i>':<i>O</i>''<i>O</i>''')trimanganese(II)]<i></i>
_journal_issue 5
_journal_name_full 'Acta Crystallographica Section E'
_journal_page_first m916
_journal_page_last m918
_journal_paper_doi 10.1107/S1600536805011499
_journal_volume 61
_journal_year 2005
_chemical_formula_iupac '[Mn3 (C2 O4)3 (C10 H8 N2)4]'
_chemical_formula_moiety 'C46 H32 Mn3 N8 O12'
_chemical_formula_sum 'C46 H32 Mn3 N8 O12'
_chemical_formula_weight 1053.62
_chemical_name_systematic
;
catena-Poly[tris(\m~2~-oxalato-\k^4^O,O':O''O''')bis(\m~2~-4,4'-bipyridyl-
\k^2^N,N')bis(4,4'-bipyridyl-\kN)trimanganese(II)]
;
_space_group_IT_number 14
_symmetry_cell_setting monoclinic
_symmetry_space_group_name_Hall '-P 2ybc'
_symmetry_space_group_name_H-M 'P 1 21/c 1'
_atom_sites_solution_hydrogens geom
_atom_sites_solution_primary direct
_atom_sites_solution_secondary difmap
_audit_creation_method SHELXL97
_cell_angle_alpha 90.00
_cell_angle_beta 94.981(2)
_cell_angle_gamma 90.00
_cell_formula_units_Z 4
_cell_length_a 16.289(2)
_cell_length_b 16.220(2)
_cell_length_c 16.452(2)
_cell_measurement_reflns_used 976
_cell_measurement_temperature 295(2)
_cell_measurement_theta_max 26.7
_cell_measurement_theta_min 3.0
_cell_volume 4330.3(9)
_computing_cell_refinement 'SAINT (Bruker, 2002)'
_computing_data_collection 'SMART (Bruker, 2002)'
_computing_data_reduction SAINT
_computing_molecular_graphics 'ORTEPII (Johnson, 1976)'
_computing_publication_material SHELXL97
_computing_structure_refinement 'SHELXL97 (Sheldrick, 1997)'
_computing_structure_solution 'Atomic coordinates taken from the Fe analogue (Zheng et al., 1999)'
_diffrn_ambient_temperature 295(2)
_diffrn_measured_fraction_theta_full 0.99
_diffrn_measured_fraction_theta_max 0.99
_diffrn_measurement_device_type 'Bruker SMART APEX CCD area-detector'
_diffrn_measurement_method '\f and \w'
_diffrn_radiation_monochromator graphite
_diffrn_radiation_source 'fine-focus sealed tube'
_diffrn_radiation_type MoK\a
_diffrn_radiation_wavelength 0.71073
_diffrn_reflns_av_R_equivalents 0.022
_diffrn_reflns_av_sigmaI/netI 0.022
_diffrn_reflns_limit_h_max 20
_diffrn_reflns_limit_h_min -20
_diffrn_reflns_limit_k_max 20
_diffrn_reflns_limit_k_min -20
_diffrn_reflns_limit_l_max 20
_diffrn_reflns_limit_l_min -21
_diffrn_reflns_number 35776
_diffrn_reflns_theta_full 27.0
_diffrn_reflns_theta_max 27.0
_diffrn_reflns_theta_min 1.3
_diffrn_standards_decay_% 0
_diffrn_standards_interval_count 0
_diffrn_standards_interval_time 0
_diffrn_standards_number 0
_exptl_absorpt_coefficient_mu 0.938
_exptl_absorpt_correction_T_max 0.896
_exptl_absorpt_correction_T_min 0.766
_exptl_absorpt_correction_type multi-scan
_exptl_absorpt_process_details '(SADABS; Bruker, 2002)'
_exptl_crystal_colour 'pale yellow'
_exptl_crystal_density_diffrn 1.616
_exptl_crystal_density_method 'not measured'
_exptl_crystal_description block
_exptl_crystal_F_000 2140
_exptl_crystal_size_max 0.32
_exptl_crystal_size_mid 0.16
_exptl_crystal_size_min 0.12
_refine_diff_density_max 0.38
_refine_diff_density_min -0.29
_refine_ls_extinction_method none
_refine_ls_goodness_of_fit_ref 1.01
_refine_ls_hydrogen_treatment constr
_refine_ls_matrix_type full
_refine_ls_number_parameters 622
_refine_ls_number_reflns 9421
_refine_ls_number_restraints 0
_refine_ls_restrained_S_all 1.01
_refine_ls_R_factor_all 0.039
_refine_ls_R_factor_gt 0.031
_refine_ls_shift/su_max 0.001
_refine_ls_shift/su_mean 0.000
_refine_ls_structure_factor_coef Fsqd
_refine_ls_weighting_details 'calc w = 1/[\s^2^(Fo^2^)+(0.0565P)^2^+0.9427P] where P=(Fo^2^+2Fc^2^)/3'
_refine_ls_weighting_scheme calc
_refine_ls_wR_factor_gt 0.087
_refine_ls_wR_factor_ref 0.094
_reflns_number_gt 7912
_reflns_number_total 9421
_reflns_threshold_expression I>2\s(I)
_cod_data_source_file bt6644.cif
_cod_data_source_block I
_cod_depositor_comments
;
The following automatic conversions were performed:
'_symmetry_cell_setting' value 'Monoclinic' changed to 'monoclinic'
according to '/home/saulius/struct/CIF-dictionaries/cif_core.dic'
dictionary named 'cif_core.dic' version 2.4.1 from 2010-06-29.

Automatic conversion script
Id: cif_fix_enum 1527 2010-12-29 10:47:43Z saulius 

The following automatic conversions were performed:

'_symmetry_cell_setting' value 'Monoclinic' changed to 'monoclinic'
according to /home/saulius/struct/CIF-dictionaries/cif_core.dic
dictionary named 'cif_core.dic' version 2.4.1 from 2010-06-29.

Automatic conversion script
Id: cif_fix_values 1715 2011-07-08 13:25:40Z adriana 
;
_cod_original_cell_volume 4330.1(9)
_cod_original_sg_symbol_H-M 'P 21/c'
_cod_database_code 2205651
_cod_database_fobs_code 2205651

loop_
_symmetry_equiv_pos_as_xyz
'x, y, z'
'-x, y+1/2, -z+1/2'
'-x, -y, -z'
'x, -y-1/2, z-1/2'

loop_
_atom_site_label
_atom_site_fract_x
_atom_site_fract_y
_atom_site_fract_z
_atom_site_U_iso_or_equiv
_atom_site_adp_type
_atom_site_calc_flag
_atom_site_refinement_flags
_atom_site_occupancy
_atom_site_type_symbol
Mn1 0.78469(2) 0.224340(10) 0.46029(2) 0.02469(7) Uani d . 1 Mn
Mn2 0.743990(10) 0.557380(10) 0.508430(10) 0.02472(7) Uani d . 1 Mn
Mn3 0.726290(10) 0.893670(10) 0.525120(10) 0.02543(7) Uani d . 1 Mn
O1 0.72260(10) 0.32800(10) 0.40200(10) 0.0284(2) Uani d . 1 O
O2 0.70180(10) 0.46120(10) 0.42500(10) 0.0282(2) Uani d . 1 O
O3 0.84660(10) 0.32540(10) 0.52280(10) 0.0287(2) Uani d . 1 O
O4 0.82970(10) 0.45950(10) 0.54390(10) 0.0295(2) Uani d . 1 O
O5 0.65860(10) 0.65500(10) 0.47080(10) 0.0281(2) Uani d . 1 O
O6 0.65610(10) 0.79210(10) 0.47440(10) 0.0284(2) Uani d . 1 O
O7 0.78680(10) 0.65540(10) 0.58980(10) 0.0268(2) Uani d . 1 O
O8 0.77820(10) 0.79210(10) 0.59700(10) 0.0285(2) Uani d . 1 O
O9 0.68520(10) 0.99110(10) 0.44150(10) 0.0317(3) Uani d . 1 O
O10 0.71150(10) 1.12160(10) 0.41220(10) 0.0300(3) Uani d . 1 O
O11 0.80260(10) 0.99630(10) 0.56910(10) 0.0307(3) Uani d . 1 O
O12 0.83450(10) 1.12380(10) 0.53440(10) 0.0319(3) Uani d . 1 O
N1 0.68730(10) 0.23300(10) 0.55920(10) 0.0345(3) Uani d . 1 N
N2 0.39160(10) 0.21530(10) 0.85130(10) 0.0378(3) Uani d . 1 N
N3 0.87800(10) 0.19870(10) 0.36730(10) 0.0320(3) Uani d . 1 N
N4 1.17030(10) 0.11370(10) 0.08310(10) 0.0304(3) Uani d . 1 N
N5 0.65790(10) 0.50610(10) 0.60050(10) 0.0324(3) Uani d . 1 N
N6 0.36800(10) 0.43230(10) 0.88860(10) 0.0324(3) Uani d . 1 N
N7 0.82650(10) 0.87210(10) 0.43440(10) 0.0361(3) Uani d . 1 N
N8 1.11390(10) 0.92400(10) 0.13930(10) 0.0404(4) Uani d . 1 N
C1 0.60650(10) 0.22680(10) 0.53740(10) 0.0406(4) Uani d . 1 C
C2 0.54680(10) 0.22440(10) 0.59210(10) 0.0409(5) Uani d . 1 C
C3 0.57060(10) 0.22730(10) 0.67510(10) 0.0318(4) Uani d . 1 C
C4 0.65410(10) 0.23380(10) 0.69810(10) 0.0463(5) Uani d . 1 C
C5 0.70930(10) 0.23680(10) 0.63860(10) 0.0463(5) Uani d . 1 C
C6 0.50860(10) 0.22340(10) 0.73620(10) 0.0310(4) Uani d . 1 C
C7 0.52850(10) 0.19030(10) 0.81340(10) 0.0366(4) Uani d . 1 C
C8 0.46790(10) 0.18760(10) 0.86780(10) 0.0387(4) Uani d . 1 C
C9 0.37350(10) 0.24700(10) 0.77730(10) 0.0381(4) Uani d . 1 C
C10 0.42870(10) 0.25210(10) 0.71810(10) 0.0354(4) Uani d . 1 C
C11 0.85710(10) 0.16180(10) 0.29560(10) 0.0370(4) Uani d . 1 C
C12 0.91260(10) 0.14560(10) 0.23870(10) 0.0363(4) Uani d . 1 C
C13 0.99490(10) 0.16660(10) 0.25620(10) 0.0297(3) Uani d . 1 C
C14 1.01730(10) 0.20330(10) 0.33110(10) 0.0354(4) Uani d . 1 C
C15 0.95720(10) 0.21870(10) 0.38340(10) 0.0356(4) Uani d . 1 C
C16 1.05680(10) 0.15030(10) 0.19650(10) 0.0297(3) Uani d . 1 C
C17 1.03560(10) 0.15630(10) 0.11310(10) 0.0356(4) Uani d . 1 C
C18 1.09400(10) 0.13880(10) 0.05970(10) 0.0355(4) Uani d . 1 C
C19 1.19070(10) 0.10990(10) 0.16320(10) 0.0392(4) Uani d . 1 C
C20 1.13700(10) 0.12780(10) 0.22140(10) 0.0391(4) Uani d . 1 C
C21 0.58350(10) 0.47510(10) 0.57800(10) 0.0381(4) Uani d . 1 C
C22 0.52490(10) 0.45880(10) 0.63180(10) 0.0386(4) Uani d . 1 C
C23 0.54390(10) 0.47390(10) 0.71420(10) 0.0315(4) Uani d . 1 C
C24 0.62220(10) 0.50280(10) 0.73870(10) 0.0388(4) Uani d . 1 C
C25 0.67610(10) 0.51860(10) 0.68020(10) 0.0410(4) Uani d . 1 C
C26 0.48290(10) 0.46010(10) 0.77480(10) 0.0312(4) Uani d . 1 C
C27 0.50640(10) 0.42550(10) 0.85050(10) 0.0376(4) Uani d . 1 C
C28 0.44740(10) 0.41220(10) 0.90430(10) 0.0386(4) Uani d . 1 C
C29 0.34620(10) 0.46760(10) 0.81660(10) 0.0348(4) Uani d . 1 C
C30 0.40050(10) 0.48220(10) 0.75820(10) 0.0362(4) Uani d . 1 C
C31 0.80570(10) 0.85680(10) 0.35560(10) 0.0396(4) Uani d . 1 C
C32 0.85920(10) 0.86520(10) 0.29560(10) 0.0362(4) Uani d . 1 C
C33 0.93960(10) 0.89050(10) 0.31680(10) 0.0320(4) Uani d . 1 C
C34 0.96240(10) 0.90380(10) 0.39940(10) 0.0417(5) Uani d . 1 C
C35 0.90440(10) 0.89380(10) 0.45490(10) 0.0424(5) Uani d . 1 C
C36 0.99950(10) 0.90260(10) 0.25510(10) 0.0314(4) Uani d . 1 C
C37 1.08270(10) 0.88650(10) 0.27380(10) 0.0390(4) Uani d . 1 C
C38 1.13630(10) 0.89750(10) 0.21420(10) 0.0426(4) Uani d . 1 C
C39 1.03450(10) 0.94050(10) 0.12220(10) 0.0396(4) Uani d . 1 C
C40 0.97500(10) 0.93090(10) 0.17710(10) 0.0366(4) Uani d . 1 C
C41 0.73960(10) 0.39450(10) 0.43850(10) 0.0221(3) Uani d . 1 C
C42 0.81210(10) 0.39350(10) 0.50750(10) 0.0228(3) Uani d . 1 C
C43 0.68340(10) 0.72320(10) 0.49870(10) 0.0224(3) Uani d . 1 C
C44 0.75550(10) 0.72350(10) 0.56820(10) 0.0220(3) Uani d . 1 C
C45 0.72350(10) 1.05690(10) 0.45330(10) 0.0250(3) Uani d . 1 C
C46 0.79300(10) 1.05920(10) 0.52580(10) 0.0248(3) Uani d . 1 C
H1 0.5895 0.2238 0.4820 0.049 Uiso calc R 1 H
H2 0.4914 0.2208 0.5736 0.049 Uiso calc R 1 H
H4 0.6731 0.2362 0.7530 0.056 Uiso calc R 1 H
H5 0.7651 0.2416 0.6554 0.056 Uiso calc R 1 H
H7 0.5812 0.1705 0.8283 0.044 Uiso calc R 1 H
H8 0.4817 0.1648 0.9190 0.046 Uiso calc R 1 H
H9 0.3204 0.2668 0.7644 0.046 Uiso calc R 1 H
H10 0.4126 0.2744 0.6672 0.043 Uiso calc R 1 H
H11 0.8025 0.1462 0.2835 0.044 Uiso calc R 1 H
H12 0.8950 0.1209 0.1892 0.044 Uiso calc R 1 H
H14 1.0719 0.2174 0.3458 0.042 Uiso calc R 1 H
H15 0.9729 0.2444 0.4328 0.043 Uiso calc R 1 H
H17 0.9826 0.1719 0.0935 0.043 Uiso calc R 1 H
H18 1.0793 0.1449 0.0041 0.043 Uiso calc R 1 H
H19 1.2442 0.0944 0.1810 0.047 Uiso calc R 1 H
H20 1.1545 0.1246 0.2766 0.047 Uiso calc R 1 H
H21 0.5703 0.4639 0.5230 0.046 Uiso calc R 1 H
H22 0.4735 0.4380 0.6129 0.046 Uiso calc R 1 H
H24 0.6382 0.5114 0.7937 0.047 Uiso calc R 1 H
H25 0.7281 0.5391 0.6974 0.049 Uiso calc R 1 H
H27 0.5612 0.4116 0.8647 0.045 Uiso calc R 1 H
H28 0.4637 0.3877 0.9542 0.046 Uiso calc R 1 H
H29 0.2915 0.4833 0.8052 0.042 Uiso calc R 1 H
H30 0.3823 0.5063 0.7086 0.043 Uiso calc R 1 H
H31 0.7521 0.8395 0.3403 0.047 Uiso calc R 1 H
H32 0.8416 0.8540 0.2415 0.043 Uiso calc R 1 H
H34 1.0160 0.9192 0.4169 0.050 Uiso calc R 1 H
H36 0.9206 0.9028 0.5098 0.051 Uiso calc R 1 H
H37 1.1020 0.8686 0.3257 0.047 Uiso calc R 1 H
H38 1.1917 0.8855 0.2274 0.051 Uiso calc R 1 H
H39 1.0175 0.9596 0.0701 0.048 Uiso calc R 1 H
H40 0.9201 0.9432 0.1619 0.044 Uiso calc R 1 H

loop_
_atom_site_aniso_label
_atom_site_aniso_U_11
_atom_site_aniso_U_22
_atom_site_aniso_U_33
_atom_site_aniso_U_12
_atom_site_aniso_U_13
_atom_site_aniso_U_23
Mn1 0.02630(10) 0.02150(10) 0.02690(10) -0.00020(10) 0.00600(10) -0.00090(10)
Mn2 0.02760(10) 0.02140(10) 0.02600(10) 0.00030(10) 0.00680(10) 0.00010(10)
Mn3 0.02810(10) 0.02200(10) 0.02700(10) -0.00020(10) 0.00670(10) 0.00000(10)
O1 0.0302(6) 0.0267(6) 0.0274(6) -0.0011(5) -0.0022(5) -0.0040(5)
O2 0.0293(6) 0.0265(6) 0.0281(6) 0.0053(5) -0.0015(5) 0.0001(5)
O3 0.0268(6) 0.0247(6) 0.0335(6) 0.0026(4) -0.0040(5) -0.0002(5)
O4 0.0300(6) 0.0263(6) 0.0313(6) 0.0003(5) -0.0035(5) -0.0059(5)
O5 0.0276(6) 0.0245(6) 0.0314(6) -0.0009(4) -0.0026(5) -0.0037(5)
O6 0.0287(6) 0.0249(6) 0.0307(6) 0.0023(5) -0.0028(5) 0.0009(5)
O7 0.0292(6) 0.0250(5) 0.0258(6) 0.0044(4) -0.0006(5) 0.0012(4)
O8 0.0306(6) 0.0260(6) 0.0280(6) -0.0021(5) -0.0018(5) -0.0027(5)
O9 0.0341(6) 0.0272(6) 0.0325(6) -0.0064(5) -0.0053(5) 0.0021(5)
O10 0.0330(6) 0.0267(6) 0.0292(6) -0.0017(5) -0.0036(5) 0.0038(5)
O11 0.0350(6) 0.0270(6) 0.0290(6) -0.0022(5) -0.0038(5) 0.0044(5)
O12 0.0309(6) 0.0276(6) 0.0356(6) -0.0050(5) -0.0056(5) 0.0023(5)
N1 0.0286(7) 0.0449(9) 0.0310(8) -0.0015(6) 0.0081(6) -0.0016(6)
N2 0.0347(8) 0.0459(9) 0.0346(8) -0.0044(7) 0.0128(7) -0.0032(7)
N3 0.0310(7) 0.0351(7) 0.0311(7) 0.0029(6) 0.0099(6) -0.0026(6)
N4 0.0272(7) 0.0372(8) 0.0276(7) 0.0021(6) 0.0070(6) -0.0022(6)
N5 0.0300(7) 0.0390(8) 0.0294(7) -0.0027(6) 0.0090(6) 0.0029(6)
N6 0.0309(7) 0.0382(8) 0.0289(7) -0.0041(6) 0.0076(6) 0.0036(6)
N7 0.0319(8) 0.0447(9) 0.0329(8) 0.0026(6) 0.0098(6) 0.0003(7)
N8 0.0422(9) 0.0472(9) 0.0335(8) -0.0072(7) 0.0134(7) -0.0034(7)
C1 0.0310(10) 0.0650(10) 0.0260(10) 0.0010(10) 0.0060(10) -0.0030(10)
C2 0.0250(10) 0.0690(10) 0.0290(10) -0.0010(10) 0.0030(10) -0.0050(10)
C3 0.0260(10) 0.0430(10) 0.0280(10) 0.0000(10) 0.0060(10) -0.0020(10)
C4 0.0280(10) 0.084(2) 0.0270(10) -0.0050(10) 0.0020(10) -0.0030(10)
C5 0.0260(10) 0.080(2) 0.0330(10) -0.0060(10) 0.0060(10) -0.0050(10)
C6 0.0250(10) 0.0410(10) 0.0280(10) -0.0040(10) 0.0060(10) -0.0040(10)
C7 0.0290(10) 0.0490(10) 0.0320(10) 0.0030(10) 0.0030(10) 0.0021(8)
C8 0.0400(10) 0.0480(10) 0.0300(10) -0.0010(10) 0.0080(10) 0.0028(8)
C9 0.0270(10) 0.0510(10) 0.0380(10) 0.0030(10) 0.0080(10) -0.0060(10)
C10 0.0290(10) 0.0500(10) 0.0280(10) 0.00170(10) 0.0040(10) -0.0010(10)
C11 0.0260(10) 0.0500(10) 0.0360(10) -0.0030(10) 0.00830(10) -0.0050(10)
C12 0.0300(10) 0.0500(10) 0.0290(10) -0.0010(10) 0.0050(10) -0.0100(10)
C13 0.0260(10) 0.0360(10) 0.0280(10) 0.0040(10) 0.0060(10) -0.0020(10)
C14 0.0260(10) 0.0470(10) 0.0330(10) 0.0000(10) 0.0050(10) -0.0060(10)
C15 0.0360(10) 0.0420(10) 0.0300(10) 0.0000(10) 0.0070(10) -0.0090(10)
C16 0.0270(10) 0.0350(10) 0.0280(10) 0.0010(10) 0.0060(10) -0.0050(10)
C17 0.0250(10) 0.0520(10) 0.0300(10) 0.0060(10) 0.0030(10) 0.0010(10)
C18 0.0320(10) 0.0490(10) 0.0260(10) 0.0040(10) 0.0040(10) -0.0010(10)
C19 0.0270(10) 0.0600(10) 0.0310(10) 0.0120(10) 0.0030(10) -0.0050(10)
C20 0.0320(10) 0.0620(10) 0.0240(10) 0.0110(10) 0.0010(10) -0.0060(10)
C21 0.0380(10) 0.0510(10) 0.0270(10) -0.0070(10) 0.0070(10) -0.0010(10)
C22 0.0310(10) 0.0550(10) 0.0310(10) -0.0090(10) 0.0050(10) -0.0010(10)
C23 0.0300(10) 0.0380(10) 0.0280(10) -0.0040(10) 0.0070(10) 0.0060(10)
C24 0.0350(10) 0.0570(10) 0.0250(10) -0.0120(10) 0.0040(10) 0.0040(10)
C25 0.0300(10) 0.0610(10) 0.0330(10) -0.0150(10) 0.0040(10) 0.0050(10)
C26 0.0280(10) 0.0400(10) 0.0260(10) -0.0070(10) 0.0060(10) 0.0020(10)
C27 0.0250(10) 0.0560(10) 0.0320(10) -0.0030(10) 0.0030(10) 0.0100(10)
C28 0.0330(10) 0.0550(10) 0.0290(10) -0.0030(10) 0.0050(10) 0.0140(10)
C29 0.0280(10) 0.0450(10) 0.0320(10) 0.0010(10) 0.0060(10) 0.0060(10)
C30 0.0330(10) 0.0490(10) 0.0270(10) -0.0010(10) 0.0030(10) 0.0100(10)
C31 0.0310(10) 0.0510(10) 0.0380(10) -0.0040(10) 0.0080(10) -0.0060(10)
C32 0.0310(10) 0.0500(10) 0.0280(10) -0.0010(10) 0.0040(10) -0.0070(10)
C33 0.0280(10) 0.0420(10) 0.0280(10) 0.0040(10) 0.0060(10) -0.0010(10)
C34 0.0260(10) 0.0700(10) 0.0300(10) 0.0000(10) 0.0040(10) -0.0040(10)
C35 0.0340(10) 0.0680(10) 0.0260(10) 0.0070(10) 0.0050(10) -0.0030(10)
C36 0.0300(10) 0.0390(10) 0.0270(10) -0.0010(10) 0.0070(10) -0.0040(10)
C37 0.0330(10) 0.0590(10) 0.0260(10) 0.0030(10) 0.0050(10) 0.0010(10)
C38 0.0310(10) 0.0620(10) 0.0360(10) 0.0010(10) 0.0090(10) -0.0050(10)
C39 0.0510(10) 0.0420(10) 0.0260(10) -0.0050(10) 0.0060(10) 0.0030(10)
C40 0.0330(10) 0.0440(10) 0.0330(10) 0.0010(10) 0.0020(10) 0.0020(10)
C41 0.0210(10) 0.0260(10) 0.0200(10) -0.0010(10) 0.0050(10) 0.0010(10)
C42 0.0200(10) 0.0260(10) 0.0230(10) -0.0010(10) 0.0040(10) 0.0000(10)
C43 0.0190(10) 0.0270(10) 0.0210(10) 0.0010(10) 0.0040(10) 0.0010(10)
C44 0.0210(10) 0.0260(10) 0.0200(10) 0.0000(10) 0.0050(10) 0.0010(10)
C45 0.0250(10) 0.0270(10) 0.0230(10) 0.0010(10) 0.0030(10) -0.0020(10)
C46 0.0240(10) 0.0270(10) 0.0240(10) 0.0010(10) 0.0020(10) -0.0030(10)

loop_
_atom_type_symbol
_atom_type_description
_atom_type_scat_dispersion_real
_atom_type_scat_dispersion_imag
_atom_type_scat_source
C C 0.0033 0.0016 'International Tables Vol C Tables 4.2.6.8 and 6.1.1.4'
H H 0.0000 0.0000 'International Tables Vol C Tables 4.2.6.8 and 6.1.1.4'
N N 0.0061 0.0033 'International Tables Vol C Tables 4.2.6.8 and 6.1.1.4'
O O 0.0106 0.0060 'International Tables Vol C Tables 4.2.6.8 and 6.1.1.4'
Mn Mn 0.3368 0.7283 'International Tables Vol C Tables 4.2.6.8 and 6.1.1.4'

loop_
_geom_angle_atom_site_label_1
_geom_angle_atom_site_label_2
_geom_angle_atom_site_label_3
_geom_angle_site_symmetry_1
_geom_angle_site_symmetry_3
_geom_angle
_geom_angle_publ_flag
O1 Mn1 O3 . . 78.38(4) yes
O1 Mn1 O10 . 1_545 102.53(4) yes
O1 Mn1 O12 . 1_545 170.80(5) yes
O1 Mn1 N1 . . 86.73(5) yes
O1 Mn1 N3 . . 99.08(5) yes
O3 Mn1 O10 . 1_545 171.66(4) yes
O3 Mn1 O12 . 1_545 99.76(4) yes
O3 Mn1 N1 . . 86.58(5) yes
O3 Mn1 N3 . . 98.51(5) yes
O10 Mn1 O12 1_545 1_545 78.00(4) yes
O10 Mn1 N1 1_545 . 85.20(5) yes
O10 Mn1 N3 1_545 . 89.57(5) yes
O12 Mn1 N1 1_545 . 84.16(5) yes
O12 Mn1 N3 1_545 . 90.10(5) yes
N1 Mn1 N3 . . 172.92(5) yes
O2 Mn2 O4 . . 78.60(4) yes
O2 Mn2 O5 . . 100.77(4) yes
O2 Mn2 O7 . . 178.76(4) yes
O2 Mn2 N4 . 2_755 92.75(5) yes
O2 Mn2 N5 . . 88.78(5) yes
O4 Mn2 O5 . . 179.04(4) yes
O4 Mn2 O7 . . 101.97(4) yes
O4 Mn2 N4 . 2_755 93.06(5) yes
O4 Mn2 N5 . . 88.43(5) yes
O5 Mn2 O7 . . 78.65(4) yes
O5 Mn2 N4 . 2_755 86.25(5) yes
O5 Mn2 N5 . . 92.28(5) yes
O7 Mn2 N4 . 2_755 86.12(5) yes
O7 Mn2 N5 . . 92.34(5) yes
N4 Mn2 N5 2_755 . 178.05(5) yes
O6 Mn3 O8 . . 78.22(4) yes
O6 Mn3 O9 . . 100.94(4) yes
O6 Mn3 O11 . . 175.91(5) yes
O6 Mn3 N6 . 2_656 95.13(5) yes
O6 Mn3 N7 . . 90.83(5) yes
O8 Mn3 O9 . . 172.57(5) yes
O8 Mn3 O11 . . 102.57(4) yes
O8 Mn3 N6 . 2_656 97.03(5) yes
O8 Mn3 N7 . . 88.49(5) yes
O9 Mn3 O11 . . 77.76(4) yes
O9 Mn3 N6 . 2_656 90.39(5) yes
O9 Mn3 N7 . . 84.13(5) yes
O11 Mn3 N6 . 2_656 88.77(5) yes
O11 Mn3 N7 . . 85.18(5) yes
N6 Mn3 N7 2_656 . 172.58(5) yes
C41 O1 Mn1 . . 112.60(10) no
C41 O2 Mn2 . . 112.90(10) no
C42 O3 Mn1 . . 113.20(10) no
C42 O4 Mn2 . . 112.70(10) no
C43 O5 Mn2 . . 111.30(10) no
C43 O6 Mn3 . . 113.60(10) no
C44 O7 Mn2 . . 111.80(10) no
C44 O8 Mn3 . . 112.50(10) no
C45 O9 Mn3 . . 113.90(10) no
C45 O10 Mn1 . 1_565 113.10(10) no
C46 O11 Mn3 . . 113.50(10) no
C46 O12 Mn1 . 1_565 113.50(10) no
C5 N1 C1 . . 116.3(2) no
C5 N1 Mn1 . . 122.60(10) no
C1 N1 Mn1 . . 120.80(10) no
C8 N2 C9 . . 116.50(10) no
C15 N3 C11 . . 116.70(10) no
C15 N3 Mn1 . . 120.70(10) no
C11 N3 Mn1 . . 122.60(10) no
C18 N4 C19 . . 116.60(10) no
C18 N4 Mn2 . 2_745 121.90(10) no
C19 N4 Mn2 . 2_745 120.60(10) no
C25 N5 C21 . . 116.70(10) no
C25 N5 Mn2 . . 119.70(10) no
C21 N5 Mn2 . . 122.90(10) no
C29 N6 C28 . . 117.00(10) no
C29 N6 Mn3 . 2_646 122.10(10) no
C28 N6 Mn3 . 2_646 120.50(10) no
C35 N7 C31 . . 116.9(2) no
C35 N7 Mn3 . . 120.10(10) no
C31 N7 Mn3 . . 121.10(10) no
C39 N8 C38 . . 116.5(2) no
N1 C1 C2 . . 123.9(2) no
C1 C2 C3 . . 119.2(2) no
C4 C3 C2 . . 117.2(2) no
C4 C3 C6 . . 121.8(2) no
C2 C3 C6 . . 121.1(2) no
C3 C4 C5 . . 119.4(2) no
N1 C5 C4 . . 123.9(2) no
C10 C6 C7 . . 117.6(2) no
C10 C6 C3 . . 121.2(2) no
C7 C6 C3 . . 121.1(2) no
C8 C7 C6 . . 118.6(2) no
N2 C8 C7 . . 124.2(2) no
N2 C9 C10 . . 124.1(2) no
C9 C10 C6 . . 118.9(2) no
N3 C11 C12 . . 123.4(2) no
C11 C12 C13 . . 119.3(2) no
C14 C13 C12 . . 117.6(2) no
C14 C13 C16 . . 121.3(2) no
C12 C13 C16 . . 121.1(2) no
C15 C14 C13 . . 119.0(2) no
N3 C15 C14 . . 123.9(2) no
C20 C16 C17 . . 117.2(2) no
C20 C16 C13 . . 121.8(2) no
C17 C16 C13 . . 120.9(2) no
C18 C17 C16 . . 119.3(2) no
N4 C18 C17 . . 123.7(2) no
N4 C19 C20 . . 123.8(2) no
C19 C20 C16 . . 119.3(2) no
N5 C21 C22 . . 123.8(2) no
C21 C22 C23 . . 118.9(2) no
C22 C23 C24 . . 117.8(2) no
C22 C23 C26 . . 121.6(2) no
C24 C23 C26 . . 120.6(2) no
C25 C24 C23 . . 119.0(2) no
N5 C25 C24 . . 123.8(2) no
C27 C26 C30 . . 117.7(2) no
C27 C26 C23 . . 120.9(2) no
C30 C26 C23 . . 121.4(2) no
C28 C27 C26 . . 119.0(2) no
N6 C28 C27 . . 123.7(2) no
N6 C29 C30 . . 123.6(2) no
C29 C30 C26 . . 119.0(2) no
N7 C31 C32 . . 123.6(2) no
C31 C32 C33 . . 119.4(2) no
C32 C33 C34 . . 117.1(2) no
C32 C33 C36 . . 122.0(2) no
C34 C33 C36 . . 120.8(2) no
C35 C34 C33 . . 119.2(2) no
C37 C36 C40 . . 117.7(2) no
C37 C36 C33 . . 120.8(2) no
C40 C36 C33 . . 121.6(2) no
N7 C35 C34 . . 123.7(2) no
C38 C37 C36 . . 118.9(2) no
N8 C38 C37 . . 124.3(2) no
N8 C39 C40 . . 124.2(2) no
C39 C40 C36 . . 118.5(2) no
O2 C41 O1 . . 125.00(10) no
O2 C41 C42 . . 117.70(10) no
O1 C41 C42 . . 117.30(10) no
O4 C42 O3 . . 125.40(10) no
O4 C42 C41 . . 117.80(10) no
O3 C42 C41 . . 116.80(10) no
O5 C43 O6 . . 125.20(10) no
O5 C43 C44 . . 117.90(10) no
O6 C43 C44 . . 116.90(10) no
O8 C44 O7 . . 125.10(10) no
O8 C44 C43 . . 117.20(10) no
O7 C44 C43 . . 117.70(10) no
O9 C45 O10 . . 125.50(10) no
O9 C45 C46 . . 117.20(10) no
O10 C45 C46 . . 117.20(10) no
O11 C46 O12 . . 125.70(10) no
O11 C46 C45 . . 117.50(10) no
O12 C46 C45 . . 116.90(10) no
N1 C1 H1 . . 118.0 no
C2 C1 H1 . . 118.0 no
C1 C2 H2 . . 120.4 no
C3 C2 H2 . . 120.4 no
C3 C4 H4 . . 120.3 no
C5 C4 H4 . . 120.3 no
N1 C5 H5 . . 118.0 no
C4 C5 H5 . . 118.0 no
C8 C7 H7 . . 120.7 no
C6 C7 H7 . . 120.7 no
N2 C8 H8 . . 117.9 no
C7 C8 H8 . . 117.9 no
N2 C9 H9 . . 117.9 no
C10 C9 H9 . . 117.9 no
C9 C10 H10 . . 120.6 no
C6 C10 H10 . . 120.6 no
N3 C11 H11 . . 118.3 no
C12 C11 H11 . . 118.3 no
C11 C12 H12 . . 120.4 no
C13 C12 H12 . . 120.4 no
C15 C14 H14 . . 120.5 no
C13 C14 H14 . . 120.5 no
N3 C15 H15 . . 118.0 no
C14 C15 H15 . . 118.0 no
C18 C17 H17 . . 120.4 no
C16 C17 H17 . . 120.4 no
N4 C18 H18 . . 118.1 no
C17 C18 H18 . . 118.1 no
N4 C19 H19 . . 118.1 no
C20 C19 H19 . . 118.1 no
C19 C20 H20 . . 120.4 no
C16 C20 H20 . . 120.4 no
N5 C21 H21 . . 118.1 no
C22 C21 H21 . . 118.1 no
C21 C22 H22 . . 120.5 no
C23 C22 H22 . . 120.5 no
C25 C24 H24 . . 120.5 no
C23 C24 H24 . . 120.5 no
N5 C25 H25 . . 118.1 no
C24 C25 H25 . . 118.1 no
C28 C27 H27 . . 120.5 no
C26 C27 H27 . . 120.5 no
N6 C28 H28 . . 118.1 no
C27 C28 H28 . . 118.1 no
N6 C29 H29 . . 118.2 no
C30 C29 H29 . . 118.2 no
C29 C30 H30 . . 120.5 no
C26 C30 H30 . . 120.5 no
N7 C31 H31 . . 118.2 no
C32 C31 H31 . . 118.2 no
C31 C32 H32 . . 120.3 no
C33 C32 H32 . . 120.3 no
C35 C34 H34 . . 120.4 no
C33 C34 H34 . . 120.4 no
N7 C35 H36 . . 118.1 no
C34 C35 H36 . . 118.1 no
C38 C37 H37 . . 120.6 no
C36 C37 H37 . . 120.6 no
N8 C38 H38 . . 117.9 no
C37 C38 H38 . . 117.9 no
N8 C39 H39 . . 117.9 no
C40 C39 H39 . . 117.9 no
C39 C40 H40 . . 120.7 no
C36 C40 H40 . . 120.7 no

loop_
_geom_bond_atom_site_label_1
_geom_bond_atom_site_label_2
_geom_bond_site_symmetry_2
_geom_bond_distance
_geom_bond_publ_flag
Mn1 O1 . 2.1440(10) yes
Mn1 O3 . 2.1390(10) yes
Mn1 O10 1_545 2.1600(10) yes
Mn1 O12 1_545 2.1510(10) yes
Mn1 N1 . 2.3740(10) yes
Mn1 N3 . 2.2860(10) yes
Mn2 O2 . 2.1510(10) yes
Mn2 O4 . 2.1600(10) yes
Mn2 O5 . 2.1620(10) yes
Mn2 O7 . 2.1550(10) yes
Mn2 N4 2_755 2.3280(10) yes
Mn2 N5 . 2.3070(10) yes
Mn3 O6 . 2.1330(10) yes
Mn3 O8 . 2.1570(10) yes
Mn3 O9 . 2.1630(10) yes
Mn3 O11 . 2.1650(10) yes
Mn3 N6 2_656 2.2680(10) yes
Mn3 N7 . 2.3320(10) yes
O1 C41 . 1.254(2) no
O2 C41 . 1.254(2) no
O3 C42 . 1.254(2) no
O4 C42 . 1.249(2) no
O5 C43 . 1.251(2) no
O6 C43 . 1.255(2) no
O7 C44 . 1.255(2) no
O8 C44 . 1.253(2) no
O9 C45 . 1.243(2) no
O10 C45 . 1.255(2) no
O11 C46 . 1.246(2) no
O12 C46 . 1.249(2) no
N1 C5 . 1.326(2) no
N1 C1 . 1.337(2) no
N2 C8 . 1.328(2) no
N2 C9 . 1.331(2) no
N3 C15 . 1.335(2) no
N3 C11 . 1.340(2) no
N4 C18 . 1.332(2) no
N4 C19 . 1.332(2) no
N5 C25 . 1.335(2) no
N5 C21 . 1.334(2) no
N6 C29 . 1.335(2) no
N6 C28 . 1.337(2) no
N7 C35 . 1.332(2) no
N7 C31 . 1.333(2) no
N8 C39 . 1.328(2) no
N8 C38 . 1.326(2) no
C1 C2 . 1.382(2) no
C2 C3 . 1.387(2) no
C3 C4 . 1.384(2) no
C3 C6 . 1.488(2) no
C4 C5 . 1.385(3) no
C6 C10 . 1.391(2) no
C6 C7 . 1.390(2) no
C7 C8 . 1.388(2) no
C9 C10 . 1.383(2) no
C11 C12 . 1.380(2) no
C12 C13 . 1.389(2) no
C13 C14 . 1.388(2) no
C13 C16 . 1.491(2) no
C14 C15 . 1.380(2) no
C16 C20 . 1.384(2) no
C16 C17 . 1.389(2) no
C17 C18 . 1.381(2) no
C19 C20 . 1.382(2) no
C21 C22 . 1.382(2) no
C22 C23 . 1.387(2) no
C23 C24 . 1.385(2) no
C23 C26 . 1.484(2) no
C24 C25 . 1.382(2) no
C26 C27 . 1.390(2) no
C26 C30 . 1.393(2) no
C27 C28 . 1.379(2) no
C29 C30 . 1.381(2) no
C31 C32 . 1.379(2) no
C32 C33 . 1.388(2) no
C33 C34 . 1.394(2) no
C33 C36 . 1.482(2) no
C34 C35 . 1.378(2) no
C36 C37 . 1.388(2) no
C36 C40 . 1.388(2) no
C37 C38 . 1.379(2) no
C39 C40 . 1.389(2) no
C41 C42 . 1.566(2) no
C43 C44 . 1.566(2) no
C45 C46 . 1.572(2) no
C1 H1 . 0.93 no
C2 H2 . 0.93 no
C4 H4 . 0.93 no
C5 H5 . 0.93 no
C7 H7 . 0.93 no
C8 H8 . 0.93 no
C9 H9 . 0.93 no
C10 H10 . 0.93 no
C11 H11 . 0.93 no
C12 H12 . 0.93 no
C14 H14 . 0.93 no
C15 H15 . 0.93 no
C17 H17 . 0.93 no
C18 H18 . 0.93 no
C19 H19 . 0.93 no
C20 H20 . 0.93 no
C21 H21 . 0.93 no
C22 H22 . 0.93 no
C24 H24 . 0.93 no
C25 H25 . 0.93 no
C27 H27 . 0.93 no
C28 H28 . 0.93 no
C29 H29 . 0.93 no
C30 H30 . 0.93 no
C31 H31 . 0.93 no
C32 H32 . 0.93 no
C34 H34 . 0.93 no
C35 H36 . 0.93 no
C37 H37 . 0.93 no
C38 H38 . 0.93 no
C39 H39 . 0.93 no
C40 H40 . 0.93 no

loop_
_geom_torsion_atom_site_label_1
_geom_torsion_atom_site_label_2
_geom_torsion_atom_site_label_3
_geom_torsion_atom_site_label_4
_geom_torsion_site_symmetry_1
_geom_torsion
_geom_torsion_publ_flag
O3 Mn1 O1 C41 . -11.30(10) no
O10 Mn1 O1 C41 1_545 160.20(10) no
N3 Mn1 O1 C41 . -108.20(10) no
N1 Mn1 O1 C41 . 75.90(10) no
O4 Mn2 O2 C41 . 5.10(10) no
O5 Mn2 O2 C41 . -175.70(10) no
N5 Mn2 O2 C41 . -83.60(10) no
N4 Mn2 O2 C41 2_755 97.60(10) no
O1 Mn1 O3 C42 . 10.30(10) no
O12 Mn1 O3 C42 1_545 -160.50(10) no
N3 Mn1 O3 C42 . 107.90(10) no
N1 Mn1 O3 C42 . -77.10(10) no
O2 Mn2 O4 C42 . -6.00(10) no
O7 Mn2 O4 C42 . 175.10(10) no
N5 Mn2 O4 C42 . 83.10(10) no
N4 Mn2 O4 C42 2_755 -98.20(10) no
O2 Mn2 O5 C43 . -164.60(10) no
O7 Mn2 O5 C43 . 14.30(10) no
N5 Mn2 O5 C43 . 106.20(10) no
N4 Mn2 O5 C43 2_755 -72.50(10) no
O8 Mn3 O6 C43 . -9.90(10) no
O9 Mn3 O6 C43 . 162.60(10) no
N6 Mn3 O6 C43 2_656 -106.00(10) no
N7 Mn3 O6 C43 . 78.40(10) no
O4 Mn2 O7 C44 . 166.50(10) no
O5 Mn2 O7 C44 . -12.70(10) no
N5 Mn2 O7 C44 . -104.60(10) no
N4 Mn2 O7 C44 2_755 74.20(10) no
O6 Mn3 O8 C44 . 11.60(10) no
O11 Mn3 O8 C44 . -164.30(10) no
N6 Mn3 O8 C44 2_656 105.40(10) no
N7 Mn3 O8 C44 . -79.60(10) no
O6 Mn3 O9 C45 . -173.40(10) no
O11 Mn3 O9 C45 . 2.70(10) no
N6 Mn3 O9 C45 2_656 91.30(10) no
N7 Mn3 O9 C45 . -83.70(10) no
O8 Mn3 O11 C46 . 168.00(10) no
O9 Mn3 O11 C46 . -4.40(10) no
N6 Mn3 O11 C46 2_656 -95.10(10) no
N7 Mn3 O11 C46 . 80.60(10) no
O3 Mn1 N1 C5 . -49.0(2) no
O1 Mn1 N1 C5 . -127.5(2) no
O12 Mn1 N1 C5 1_545 51.2(2) no
O10 Mn1 N1 C5 1_545 129.6(2) no
O3 Mn1 N1 C1 . 137.20(10) no
O1 Mn1 N1 C1 . 58.70(10) no
O12 Mn1 N1 C1 1_545 -122.60(10) no
O10 Mn1 N1 C1 1_545 -44.20(10) no
O3 Mn1 N3 C15 . 26.10(10) no
O1 Mn1 N3 C15 . 105.60(10) no
O12 Mn1 N3 C15 1_545 -73.80(10) no
O10 Mn1 N3 C15 1_545 -151.80(10) no
O3 Mn1 N3 C11 . -155.50(10) no
O1 Mn1 N3 C11 . -76.00(10) no
O12 Mn1 N3 C11 1_545 104.60(10) no
O10 Mn1 N3 C11 1_545 26.60(10) no
O2 Mn2 N5 C25 . 153.70(10) no
O7 Mn2 N5 C25 . -26.80(10) no
O4 Mn2 N5 C25 . 75.10(10) no
O5 Mn2 N5 C25 . -105.60(10) no
O2 Mn2 N5 C21 . -37.00(10) no
O7 Mn2 N5 C21 . 142.40(10) no
O4 Mn2 N5 C21 . -115.70(10) no
O5 Mn2 N5 C21 . 63.70(10) no
O6 Mn3 N7 C35 . -151.9(2) no
O8 Mn3 N7 C35 . -73.7(2) no
O9 Mn3 N7 C35 . 107.2(2) no
O11 Mn3 N7 C35 . 29.10(10) no
O6 Mn3 N7 C31 . 44.20(10) no
O8 Mn3 N7 C31 . 122.40(10) no
O9 Mn3 N7 C31 . -56.70(10) no
O11 Mn3 N7 C31 . -134.9(2) no
C5 N1 C1 C2 . 0.2(3) no
Mn1 N1 C1 C2 . 174.4(2) no
N1 C1 C2 C3 . -1.0(3) no
C1 C2 C3 C4 . 0.9(3) no
C1 C2 C3 C6 . -178.9(2) no
C2 C3 C4 C5 . -0.2(3) no
C6 C3 C4 C5 . 179.6(2) no
C1 N1 C5 C4 . 0.6(3) no
Mn1 N1 C5 C4 . -173.5(2) no
C3 C4 C5 N1 . -0.6(4) no
C4 C3 C6 C10 . 151.7(2) no
C2 C3 C6 C10 . -28.6(3) no
C4 C3 C6 C7 . -28.7(3) no
C2 C3 C6 C7 . 151.1(2) no
C10 C6 C7 C8 . 0.2(3) no
C3 C6 C7 C8 . -179.4(2) no
C9 N2 C8 C7 . 0.5(3) no
C6 C7 C8 N2 . -0.7(3) no
C8 N2 C9 C10 . 0.1(3) no
N2 C9 C10 C6 . -0.6(3) no
C7 C6 C10 C9 . 0.3(3) no
C3 C6 C10 C9 . 180.0(2) no
C15 N3 C11 C12 . -1.4(3) no
Mn1 N3 C11 C12 . -179.80(10) no
N3 C11 C12 C13 . 1.4(3) no
C11 C12 C13 C14 . 0.0(3) no
C11 C12 C13 C16 . -179.9(2) no
C12 C13 C14 C15 . -1.3(3) no
C16 C13 C14 C15 . 178.6(2) no
C11 N3 C15 C14 . -0.1(3) no
Mn1 N3 C15 C14 . 178.40(10) no
C13 C14 C15 N3 . 1.4(3) no
C14 C13 C16 C20 . 35.4(3) no
C12 C13 C16 C20 . -144.7(2) no
C14 C13 C16 C17 . -145.4(2) no
C12 C13 C16 C17 . 34.5(3) no
C20 C16 C17 C18 . 0.8(3) no
C13 C16 C17 C18 . -178.4(2) no
C19 N4 C18 C17 . -3.5(3) no
Mn2 N4 C18 C17 2_745 166.00(10) no
C16 C17 C18 N4 . 2.1(3) no
C18 N4 C19 C20 . 2.2(3) no
Mn2 N4 C19 C20 2_745 -167.5(2) no
N4 C19 C20 C16 . 0.6(3) no
C17 C16 C20 C19 . -2.0(3) no
C13 C16 C20 C19 . 177.2(2) no
C25 N5 C21 C22 . 2.5(3) no
Mn2 N5 C21 C22 . -167.1(2) no
N5 C21 C22 C23 . -1.0(3) no
C21 C22 C23 C24 . -1.7(3) no
C21 C22 C23 C26 . 178.1(2) no
C22 C23 C24 C25 . 2.8(3) no
C26 C23 C24 C25 . -177.0(2) no
C21 N5 C25 C24 . -1.3(3) no
Mn2 N5 C25 C24 . 168.7(2) no
C23 C24 C25 N5 . -1.4(3) no
C22 C23 C26 C27 . 139.7(2) no
C24 C23 C26 C27 . -40.5(3) no
C22 C23 C26 C30 . -41.1(3) no
C24 C23 C26 C30 . 138.7(2) no
C30 C26 C27 C28 . 2.2(3) no
C23 C26 C27 C28 . -178.6(2) no
C29 N6 C28 C27 . -0.3(3) no
Mn3 N6 C28 C27 2_646 172.6(2) no
C26 C27 C28 N6 . -1.6(3) no
C28 N6 C29 C30 . 1.5(3) no
Mn3 N6 C29 C30 2_646 -171.30(10) no
N6 C29 C30 C26 . -0.8(3) no
C27 C26 C30 C29 . -1.1(3) no
C23 C26 C30 C29 . 179.8(2) no
C35 N7 C31 C32 . -2.4(3) no
Mn3 N7 C31 C32 . 162.1(2) no
N7 C31 C32 C33 . 0.3(3) no
C31 C32 C33 C34 . 1.9(3) no
C31 C32 C33 C36 . -178.5(2) no
C32 C33 C34 C35 . -2.0(3) no
C36 C33 C34 C35 . 178.5(2) no
C32 C33 C36 C37 . -146.9(2) no
C34 C33 C36 C37 . 32.7(3) no
C32 C33 C36 C40 . 33.6(3) no
C34 C33 C36 C40 . -146.9(2) no
C31 N7 C35 C34 . 2.3(3) no
Mn3 N7 C35 C34 . -162.3(2) no
C33 C34 C35 N7 . -0.2(3) no
C40 C36 C37 C38 . -1.4(3) no
C33 C36 C37 C38 . 179.1(2) no
C39 N8 C38 C37 . -0.1(3) no
C36 C37 C38 N8 . 1.1(3) no
C38 N8 C39 C40 . -0.6(3) no
N8 C39 C40 C36 . 0.2(3) no
C37 C36 C40 C39 . 0.8(3) no
C33 C36 C40 C39 . -179.7(2) no
Mn2 O2 C41 O1 . 174.90(10) no
Mn2 O2 C41 C42 . -3.7(2) no
Mn1 O1 C41 O2 . -167.80(10) no
Mn1 O1 C41 C42 . 10.8(2) no
Mn2 O4 C42 O3 . -172.30(10) no
Mn2 O4 C42 C41 . 6.0(2) no
Mn1 O3 C42 O4 . 170.20(10) no
Mn1 O3 C42 C41 . -8.1(2) no
O2 C41 C42 O4 . -1.7(2) no
O1 C41 C42 O4 . 179.60(10) no
O2 C41 C42 O3 . 176.70(10) no
O1 C41 C42 O3 . -1.9(2) no
Mn2 O5 C43 O6 . 164.90(10) no
Mn2 O5 C43 C44 . -13.7(2) no
Mn3 O6 C43 O5 . -171.50(10) no
Mn3 O6 C43 C44 . 7.2(2) no
Mn3 O8 C44 O7 . 167.50(10) no
Mn3 O8 C44 C43 . -11.5(2) no
Mn2 O7 C44 O8 . -169.20(10) no
Mn2 O7 C44 C43 . 9.8(2) no
O5 C43 C44 O8 . -178.10(10) no
O6 C43 C44 O8 . 3.2(2) no
O5 C43 C44 O7 . 2.9(2) no
O6 C43 C44 O7 . -175.90(10) no
Mn3 O9 C45 O10 . 179.20(10) no
Mn3 O9 C45 C46 . -0.9(2) no
Mn1 O10 C45 O9 1_565 175.00(10) no
Mn1 O10 C45 C46 1_565 -5.0(2) no
Mn3 O11 C46 O12 . -173.70(10) no
Mn3 O11 C46 C45 . 5.4(2) no
Mn1 O12 C46 O11 1_565 -170.10(10) no
Mn1 O12 C46 C45 1_565 10.8(2) no
O9 C45 C46 O11 . -3.2(2) no
O10 C45 C46 O11 . 176.80(10) no
O9 C45 C46 O12 . 176.00(10) no
O10 C45 C46 O12 . -4.1(2) no
